data_2006892
loop_
_publ_author_name
' Nakamura, Naotake '
' Setodoi, Shigetaka '

_publ_section_title
;
 1,12-Dodecanediol
;
_journal_issue 12
_journal_name_full 'Acta Crystallographica Section C'
_journal_page_first 1883
_journal_page_last 1885
_journal_paper_doi 10.1107/S0108270197011918
_journal_volume 53
_journal_year 1997
_chemical_formula_moiety 'C12 H26 O2'
_chemical_formula_sum 'C12 H26 O2'
_chemical_formula_weight 202.34
_chemical_name_common 1,12-dodecanediol
_space_group_IT_number 14
_symmetry_cell_setting monoclinic
_symmetry_space_group_name_Hall '-P 2ybc'
_symmetry_space_group_name_H-M 'P 1 21/c 1'
_cell_angle_alpha 90
_cell_angle_beta 90.75(3)
_cell_angle_gamma 90
_cell_formula_units_Z 2
_cell_length_a 4.964(3)
_cell_length_b 5.190(4)
_cell_length_c 24.497(3)
_cell_measurement_reflns_used 25
_cell_measurement_temperature 296.2
_cell_measurement_theta_max 14.9
_cell_measurement_theta_min 13.9
_cell_volume 631.1(6)
_computing_cell_refinement 'MSC/AFC Diffractometer Control Software'
_computing_data_collection
;
MSC/AFC Diffractometer Control Software
(Molecular Structure Corporation, 1992)
;
_computing_data_reduction 'TEXSAN (Molecular Structure Corporation, 1995)'
_computing_publication_material TEXSAN
_computing_structure_refinement TEXSAN
_computing_structure_solution 'SHELXS86 (Sheldrick, 1990)'
_diffrn_ambient_temperature 296.2
_diffrn_measurement_device 'Rigaku AFC-5R'
_diffrn_measurement_method \w
_diffrn_radiation_monochromator graphite
_diffrn_radiation_source 'Rigaku rotating anode'
_diffrn_radiation_type 'Mo K\a'
_diffrn_radiation_wavelength 0.7107
_diffrn_reflns_av_R_equivalents 0.053
_diffrn_reflns_av_sigmaI/netI 0.071
_diffrn_reflns_limit_h_max 6
_diffrn_reflns_limit_h_min 0
_diffrn_reflns_limit_k_max 0
_diffrn_reflns_limit_k_min -6
_diffrn_reflns_limit_l_max 31
_diffrn_reflns_limit_l_min -31
_diffrn_reflns_number 1797
_diffrn_reflns_reduction_process 'Lp corrections applied'
_diffrn_reflns_theta_max 27.49
_diffrn_reflns_theta_min 3.33
_diffrn_standards_decay_% 0.20
_diffrn_standards_interval_count 150
_diffrn_standards_number 3
_exptl_absorpt_coefficient_mu 0.069
_exptl_absorpt_correction_T_max 0.998
_exptl_absorpt_correction_T_min 0.973
_exptl_absorpt_correction_type '\y scans (North, Phillips & Mathews, 1968)'
_exptl_crystal_colour colorless
_exptl_crystal_density_diffrn 1.065
_exptl_crystal_density_meas 1.080(10)
_exptl_crystal_density_method flotation
_exptl_crystal_description plate
_exptl_crystal_F_000 228
_exptl_crystal_size_max 0.40
_exptl_crystal_size_mid 0.30
_exptl_crystal_size_min 0.05
_refine_diff_density_max 0.21
_refine_diff_density_min -0.14
_refine_ls_extinction_method none
_refine_ls_goodness_of_fit_all 1.606
_refine_ls_goodness_of_fit_obs 1.270
_refine_ls_hydrogen_treatment noref
_refine_ls_matrix_type full
_refine_ls_number_constraints 0
_refine_ls_number_parameters 64
_refine_ls_number_reflns 748
_refine_ls_number_restraints 0
_refine_ls_R_factor_all 0.097
_refine_ls_R_factor_obs .049
_refine_ls_shift/esd_max 0.0009
_refine_ls_shift/esd_mean 0.0000
_refine_ls_structure_factor_coef F
_refine_ls_weighting_details 'w = 1/[\s^2^(F~o~) + 0.00235|F~o~|^2^]'
_refine_ls_weighting_scheme calc
_refine_ls_wR_factor_all 0.091
_refine_ls_wR_factor_obs .072
_reflns_number_observed 748
_reflns_number_total 1620
_reflns_observed_criterion I>3sigma(I)
_cod_data_source_file ta1172.cif
_cod_data_source_block I
_cod_depositor_comments
;
The following automatic conversions were performed:

'_refine_ls_weighting_scheme' value 'w = 1/[\s^2^(F~o~) +
0.00235|F~o~|^2^]' was changed to 'calc'. New tag
'_refine_ls_weighting_details' was created. The value of the new tag
was set to 'w = 1/[\s^2^(F~o~) + 0.00235|F~o~|^2^]'.

Automatic conversion script
Id: cif_fix_values 3143 2015-03-26 13:38:13Z robertas 
;
_cod_original_sg_symbol_H-M 'P 21/c'
_cod_database_code 2006892

loop_
_symmetry_equiv_pos_as_xyz
'  +x,  +y,  +z'
'  -x,1/2+y,1/2-z'
'  -x,  -y,  -z'
'  +x,1/2-y,1/2+z'

loop_
_atom_site_aniso_label
_atom_site_aniso_U_11
_atom_site_aniso_U_22
_atom_site_aniso_U_33
_atom_site_aniso_U_12
_atom_site_aniso_U_13
_atom_site_aniso_U_23
O1 .0957(10) .0469(7) .0711(8) .0030(7) .0577(7) .0048(6)
C1 .0640(10) .0405(8) .0461(8) .0034(7) .0237(7) .0039(6)
C2 .0560(9) .0396(8) .0404(7) -.0030(7) .0176(6) .0003(6)
C3 .0507(8) .0395(8) .0433(8) -.0009(6) .0175(6) .0043(5)
C4 .0496(9) .0379(7) .0430(7) .0031(6) .0168(6) .0034(6)
C5 .0526(9) .0368(7) .0429(7) .0001(6) .0191(6) .0039(5)
C6 .0515(8) .0371(7) .0418(8) .0001(6) .0169(6) .0037(5)

loop_
_atom_site_label
_atom_site_fract_x
_atom_site_fract_y
_atom_site_fract_z
_atom_site_U_iso_or_equiv
_atom_site_thermal_displace_type
_atom_site_calc_flag
_atom_site_calc_attached_atom
_atom_site_refinement_flags
_atom_site_occupancy
O1 .9148(3) 1.1588(2) .26522(5) .0707(4) Uani d . . 1.00
C1 .7392(3) 1.1986(3) .30940(6) .0500(4) Uani d . . 1.00
C2 .6462(3) .9447(3) .33149(6) .0452(4) Uani d . . 1.00
C3 .4614(3) .9713(3) .37993(6) .0443(4) Uani d . . 1.00
C4 .3659(3) .7150(3) .40273(6) .0433(4) Uani d . . 1.00
C5 .1863(3) .7417(3) .45223(6) .0439(4) Uani d . . 1.00
C6 .0898(3) .4864(3) .47527(5) .0433(4) Uani d . . 1.00
H1O .9722 1.3216 .2511 .0780 Uiso calc O1 . 1.00
H1a .8262 1.2951 .3373 .0587 Uiso calc C1 . 1.00
H1b .5831 1.2939 .2968 .0587 Uiso calc C1 . 1.00
H2a .5565 .8526 .3035 .0530 Uiso calc C2 . 1.00
H2b .8026 .8513 .3432 .0530 Uiso calc C2 . 1.00
H3a .5530 1.0619 .4079 .0527 Uiso calc C3. . 1.00
H3b .3070 1.0669 .3682 .0527 Uiso calc C3 . 1.00
H4a .2674 .6261 .3748 .0492 Uiso calc C4 . 1.00
H4b .5192 .6159 .4129 .0492 Uiso calc C4 . 1.00
H5a .2840 .8317 .4798 .0492 Uiso calc C5 . 1.00
H5b .0321 .8414 .4417 .0492 Uiso calc C5 . 1.00
H6a -.0096 .3943 .4481 .0509 Uiso calc C6 . 1.00
H6b .2413 .3855 .4865 .0509 Uiso calc C6 . 1.00

loop_
_atom_type_symbol
_atom_type_scat_dispersion_real
_atom_type_scat_dispersion_imag
_atom_type_scat_source
C 0.003 0.002
;International Tables for Crystallography
(1992, Vol. C, Tables 4.2.6.8 and 6.1.1.1)
;
H 0.000 0.000
;International Tables for Crystallography
(1992, Vol. C, Table 6.1.1.2)
;
O 0.011 0.006
;International Tables for Crystallography
(1992, Vol. C, Tables 4.2.6.8 and 6.1.1.1)
;

loop_
_geom_angle_atom_site_label_1
_geom_angle_atom_site_label_2
_geom_angle_atom_site_label_3
_geom_angle_site_symmetry_3
_geom_angle
_geom_angle_publ_flag
O1 C1 C2 . 110.10(10) yes
C1 C2 C3 . 113.30(10) yes
C2 C3 C4 . 113.80(10) yes
C3 C4 C5 . 113.70(10) yes
C4 C5 C6 . 114.00(10) yes
C5 C6 C6 3_566 113.9(2) yes

loop_
_geom_bond_atom_site_label_1
_geom_bond_atom_site_label_2
_geom_bond_site_symmetry_1
_geom_bond_site_symmetry_2
_geom_bond_distance
_geom_bond_publ_flag
O1 C1 . . 1.413(2) yes
C1 C2 . . 1.499(2) yes
C2 C3 . . 1.515(2) yes
C3 C4 . . 1.521(2) yes
C4 C5 . . 1.521(2) yes
C5 C6 . . 1.520(2) yes
C6 C6 . 3_566 1.520(2) yes

loop_
_geom_contact_atom_site_label_1
_geom_contact_atom_site_label_2
_geom_contact_distance
_geom_contact_site_symmetry_2
_geom_contact_publ_flag
O1 O1 2.8324(8) 2_755 yes
O1 O1 2.8324(8) 2_745 yes
O1 C1 3.475(2) 2_745 yes
O1 C2 3.564(2) 2_755 yes
